data_7030594
loop_
_publ_author_name
'Tang, Rowena Pui-Ling'
'Wong, Keith Man-Chung'
'Zhu, Nianyong'
'Yam, Vivian Wing-Wah'

_publ_section_title
;
 Luminescence, electrochemistry and host--guest properties of dinuclear
 platinum(II) terpyridyl complexes of sulfur-containing bridging ligands
;
_journal_coden_ASTM DTARAF
_journal_issue 20
_journal_name_full 'Dalton Transactions'
_journal_page_first 3911
_journal_page_last 3922
_journal_paper_doi 10.1039/b821264c
_journal_year 2009
_chemical_formula_moiety 'C42 H34 F12 N12 P2 Pt2 S2'
_chemical_formula_sum 'C42 H34 F12 N12 P2 Pt2 S2'
_chemical_formula_weight 1451.04
_space_group_IT_number 14
_symmetry_cell_setting monoclinic
_symmetry_Int_Tables_number 14
_symmetry_space_group_name_Hall '-P 2ybc'
_symmetry_space_group_name_H-M 'P 1 21/c 1'
_audit_creation_date 'Sat Feb 1 02:32:45 2009'
_audit_creation_method 'from TEXRAY.INF file'
_cell_angle_alpha 90
_cell_angle_beta 108.09(1)
_cell_angle_gamma 90
_cell_formula_units_Z 4
_cell_length_a 13.784(3)
_cell_length_b 22.003(2)
_cell_length_c 17.103(2)
_cell_measurement_reflns_used 24
_cell_measurement_temperature 301.2
_cell_measurement_theta_max 38.1
_cell_measurement_theta_min 30.4
_cell_volume 4930.8(13)
_computing_cell_refinement 'MSC/AFC Diffractometer Control'
_computing_data_collection 'MSC/AFC Diffractometer Control'
_computing_data_reduction teXsan
_computing_publication_material teXsan
_computing_structure_refinement teXsan
_computing_structure_solution 'DIRDIF92 (PATTY)'
_diffrn_ambient_temperature 301.2
_diffrn_measured_fraction_theta_full 0.998
_diffrn_measured_fraction_theta_max 0.998
_diffrn_measurement_device AFC7R
_diffrn_measurement_method 'omega scans with profile analysis'
_diffrn_orient_matrix_UB_11 -0.02071
_diffrn_orient_matrix_UB_12 0.00749
_diffrn_orient_matrix_UB_13 -0.06063
_diffrn_orient_matrix_UB_21 0.00353
_diffrn_orient_matrix_UB_22 0.04483
_diffrn_orient_matrix_UB_23 0.01013
_diffrn_orient_matrix_UB_31 0.07338
_diffrn_orient_matrix_UB_32 -0.00005
_diffrn_orient_matrix_UB_33 0.00227
_diffrn_radiation_monochromator graphite
_diffrn_radiation_source 'X-ray tube'
_diffrn_radiation_type MoKalpha
_diffrn_radiation_wavelength 0.7107
_diffrn_reflns_av_R_equivalents 0.0329
_diffrn_reflns_limit_h_max 16
_diffrn_reflns_limit_h_min 0
_diffrn_reflns_limit_k_max 26
_diffrn_reflns_limit_k_min 0
_diffrn_reflns_limit_l_max 19
_diffrn_reflns_limit_l_min -20
_diffrn_reflns_number 9320
_diffrn_reflns_theta_full 25.01
_diffrn_reflns_theta_max 25.01
_diffrn_standards_decay_% -3.37
_diffrn_standards_interval_count 300
_diffrn_standards_number 3
_exptl_absorpt_coefficient_mu 5.887
_exptl_absorpt_correction_T_max 1.000
_exptl_absorpt_correction_T_min 0.846
_exptl_absorpt_correction_type empirical
_exptl_absorpt_process_details psi-scan
_exptl_crystal_colour red
_exptl_crystal_density_diffrn 1.955
_exptl_crystal_description prism
_exptl_crystal_F_000 2784.00
_exptl_crystal_size_max 0.300
_exptl_crystal_size_mid 0.100
_exptl_crystal_size_min 0.070
_refine_diff_density_max 1.33
_refine_diff_density_min -1.31
_refine_diff_density_rms 0.170
_refine_ls_extinction_method none
_refine_ls_goodness_of_fit_obs 1.594
_refine_ls_hydrogen_treatment noref
_refine_ls_matrix_type full
_refine_ls_number_parameters 639
_refine_ls_number_reflns 6013
_refine_ls_number_restraints 0
_refine_ls_R_factor_obs 0.0342
_refine_ls_shift/esd_max 0.1028
_refine_ls_structure_factor_coef F
_refine_ls_weighting_scheme sigma
_refine_ls_wR_factor_obs 0.0419
_reflns_number_observed 6013
_reflns_number_total 8927
_reflns_observed_criterion 3.00
_cod_duplicate_entry 7001304
_cod_data_source_file b821264c.txt
_cod_data_source_block afc940_Yam-Pt2imnt_Rowena_
_cod_original_cell_volume 4930(1)
_cod_original_sg_symbol_H-M 'P 21/c '
_cod_original_formula_sum 'C42 H34 F12 N12 P2 Pt2 S2 '
_cod_database_code 7030594

loop_
_symmetry_equiv_pos_as_xyz
' +x, +y, +z'
' -x,1/2+y,1/2-z'
' -x, -y, -z'
' +x,1/2-y,1/2+z'

loop_
_atom_site_aniso_label
_atom_site_aniso_U_11
_atom_site_aniso_U_22
_atom_site_aniso_U_33
_atom_site_aniso_U_12
_atom_site_aniso_U_13
_atom_site_aniso_U_23
Pt(1) 0.0341(2) 0.0406(2) 0.0359(2) -0.0006(1) 0.0084(1) -0.0035(1)
Pt(2) 0.0356(2) 0.0352(2) 0.0375(2) 0.0018(1) 0.0101(1) -0.0021(1)
S(1) 0.045(1) 0.037(1) 0.048(1) 0.0016(9) 0.007(1) 0.0008(9)
S(2) 0.044(1) 0.043(1) 0.043(1) 0.0045(10) 0.0048(9) -0.0082(9)
P(1) 0.080(2) 0.062(2) 0.087(2) 0.002(2) 0.026(2) 0.025(2)
P(2) 0.098(3) 0.109(3) 0.041(2) -0.003(2) 0.012(2) 0.001(2)
F(1) 0.091(5) 0.095(5) 0.099(5) 0.013(4) 0.022(4) 0.037(4)
F(2) 0.150(7) 0.064(4) 0.122(6) 0.009(4) 0.051(5) 0.019(4)
F(3) 0.085(5) 0.122(6) 0.139(7) 0.003(4) 0.040(5) 0.052(5)
F(4) 0.136(6) 0.111(6) 0.095(5) -0.025(5) 0.006(5) 0.054(5)
F(5) 0.191(8) 0.066(4) 0.123(6) -0.014(5) 0.063(6) 0.007(4)
F(6) 0.107(6) 0.141(7) 0.146(7) -0.011(5) 0.070(6) 0.011(6)
N(1) 0.036(4) 0.055(5) 0.039(4) 0.002(3) 0.008(3) 0.000(3)
N(2) 0.036(4) 0.043(4) 0.047(4) 0.001(3) 0.008(3) -0.007(3)
N(3) 0.039(4) 0.039(4) 0.046(4) 0.000(3) 0.015(3) -0.001(3)
N(4) 0.047(4) 0.039(4) 0.049(4) 0.002(3) 0.016(3) -0.002(3)
N(5) 0.030(4) 0.047(4) 0.048(4) 0.005(3) 0.011(3) 0.003(3)
N(6) 0.041(4) 0.041(4) 0.042(4) 0.004(3) 0.014(3) -0.004(3)
N(7) 0.070(6) 0.061(6) 0.092(7) 0.020(5) 0.023(5) -0.006(5)
N(8) 0.067(6) 0.093(7) 0.099(8) -0.005(5) 0.003(6) -0.052(6)
N(9) 0.089(9) 0.17(1) 0.100(9) 0.005(9) 0.017(7) -0.055(9)
N(10) 0.17(1) 0.110(9) 0.095(9) 0.000(9) 0.066(9) -0.005(7)
N(11) 0.14(1) 0.13(1) 0.13(1) 0.026(10) 0.030(10) 0.011(9)
N(12) 0.21(2) 0.17(2) 0.15(2) 0.07(1) 0.05(1) 0.05(1)
C(1) 0.037(4) 0.030(4) 0.040(4) -0.003(3) 0.011(4) -0.010(3)
C(2) 0.046(5) 0.046(5) 0.051(5) 0.004(4) 0.015(4) -0.002(4)
C(3) 0.069(7) 0.046(6) 0.062(6) -0.005(5) 0.020(5) -0.008(5)
C(4) 0.062(6) 0.051(6) 0.062(6) 0.001(5) 0.007(5) -0.026(5)
C(5) 0.040(5) 0.076(7) 0.051(6) 0.004(5) 0.005(4) 0.008(5)
C(6) 0.054(6) 0.12(1) 0.039(6) 0.014(6) 0.004(5) 0.020(6)
C(7) 0.061(7) 0.13(1) 0.036(6) 0.007(7) 0.003(5) -0.008(7)
C(8) 0.050(6) 0.107(9) 0.048(6) -0.006(6) 0.013(5) -0.026(6)
C(9) 0.036(5) 0.069(7) 0.050(5) 0.000(4) 0.007(4) -0.021(5)
C(10) 0.033(5) 0.065(6) 0.054(6) -0.001(4) 0.011(4) -0.017(5)
C(11) 0.055(6) 0.063(7) 0.064(6) -0.003(5) 0.018(5) -0.029(5)
C(12) 0.067(7) 0.050(6) 0.104(9) -0.016(5) 0.039(7) -0.024(6)
C(13) 0.049(6) 0.041(5) 0.088(8) -0.005(4) 0.027(5) -0.008(5)
C(14) 0.038(5) 0.044(5) 0.062(6) 0.007(4) 0.019(4) -0.005(4)
C(15) 0.036(5) 0.041(5) 0.061(6) 0.006(4) 0.020(4) -0.001(4)
C(16) 0.049(5) 0.048(5) 0.065(6) -0.002(4) 0.022(5) 0.013(5)
C(17) 0.062(6) 0.065(7) 0.060(6) 0.007(5) 0.025(5) 0.015(5)
C(18) 0.062(6) 0.063(6) 0.044(5) 0.005(5) 0.019(5) -0.001(5)
C(19) 0.050(5) 0.050(5) 0.040(5) -0.009(4) 0.010(4) -0.010(4)
C(20) 0.051(6) 0.048(6) 0.063(6) 0.004(4) 0.026(5) 0.005(5)
C(21) 0.076(7) 0.043(5) 0.081(8) 0.008(5) 0.030(6) 0.016(5)
C(22) 0.082(8) 0.065(7) 0.068(7) 0.014(6) 0.030(6) 0.029(6)
C(23) 0.053(6) 0.088(8) 0.035(5) 0.012(5) 0.017(4) 0.020(5)
C(24) 0.039(5) 0.050(5) 0.055(6) 0.011(4) 0.014(4) 0.005(4)
C(25) 0.035(4) 0.056(5) 0.041(5) 0.006(4) 0.006(4) -0.002(4)
C(26) 0.054(6) 0.081(7) 0.040(5) 0.002(5) 0.013(4) -0.009(5)
C(27) 0.056(6) 0.076(8) 0.059(7) -0.008(5) 0.009(5) -0.028(6)
C(28) 0.049(6) 0.051(6) 0.072(7) -0.007(4) 0.011(5) -0.027(5)
C(29) 0.026(4) 0.047(5) 0.053(5) 0.002(4) 0.007(4) -0.008(4)
C(30) 0.042(5) 0.042(5) 0.049(5) 0.005(4) 0.017(4) 0.001(4)
C(31) 0.057(6) 0.036(5) 0.079(7) -0.003(4) 0.024(5) 0.002(5)
C(32) 0.070(7) 0.058(7) 0.085(8) 0.005(5) 0.028(6) 0.022(6)
C(33) 0.068(7) 0.066(7) 0.048(6) 0.012(5) 0.022(5) 0.017(5)
C(34) 0.048(5) 0.049(5) 0.045(5) 0.012(4) 0.017(4) 0.004(4)
C(35) 0.078(9) 0.14(1) 0.10(1) 0.005(9) 0.029(8) -0.029(10)
C(36) 0.12(1) 0.14(2) 0.19(2) 0.00(1) 0.03(1) -0.07(1)
C(37) 0.096(9) 0.065(7) 0.071(8) 0.005(6) 0.026(7) -0.007(6)
C(38) 0.12(1) 0.099(10) 0.098(10) 0.010(8) 0.037(9) -0.030(8)
C(39) 0.13(1) 0.09(1) 0.10(1) -0.012(10) 0.04(1) 0.008(9)
C(40) 0.18(2) 0.13(1) 0.09(1) -0.01(1) 0.02(1) 0.01(1)
C(41) 0.18(2) 0.10(1) 0.09(1) 0.03(1) 0.03(1) 0.027(9)
C(42) 0.15(2) 0.17(2) 0.15(2) -0.01(1) -0.02(1) 0.03(1)

loop_
_atom_site_label
_atom_site_fract_x
_atom_site_fract_y
_atom_site_fract_z
_atom_site_U_iso_or_equiv
_atom_site_thermal_displace_type
_atom_site_calc_flag
Pt(1) 0.14896(2) 0.04019(1) 0.46275(2) 0.03742(9) Uij 1
Pt(2) 0.37549(2) 0.01927(1) 0.47747(2) 0.03640(9) Uij 1
S(1) 0.2007(2) 0.13960(9) 0.4864(1) 0.0451(6) Uij 1
S(2) 0.4100(2) 0.08750(10) 0.5857(1) 0.0451(6) Uij 1
P(1) -0.0872(3) 0.2335(1) 0.2563(2) 0.076(1) Uij 1
P(2) 0.2216(3) 0.0209(2) -0.0154(2) 0.085(1) Uij 1
F(1) -0.1471(5) 0.2576(3) 0.1662(4) 0.097(2) Uij 1
F(2) -0.0952(6) 0.1667(3) 0.2209(5) 0.110(3) Uij 1
F(3) 0.0167(5) 0.2431(3) 0.2373(5) 0.114(3) Uij 1
F(4) -0.0274(6) 0.2087(3) 0.3453(4) 0.121(3) Uij 1
F(5) -0.0801(7) 0.3006(3) 0.2903(5) 0.123(3) Uij 1
F(6) -0.1906(6) 0.2230(4) 0.2749(5) 0.124(3) Uij 1
F(7) 0.170(1) -0.0356(6) -0.0715(8) 0.151(4) Uij 0.8
F(7') 0.252(2) -0.028(1) -0.071(2) 0.150(9) Uij 0.4
F(8) 0.325(2) 0.001(1) -0.031(2) 0.144(8) Uij 0.4
F(8') 0.308(2) 0.052(1) -0.042(2) 0.151(9) Uij 0.4
F(9) 0.283(1) -0.0175(6) 0.0598(9) 0.166(5) Uij 0.8
F(10) 0.213(1) 0.0741(7) 0.0454(9) 0.160(5) Uij 0.7
F(10') 0.291(2) 0.0738(9) 0.032(1) 0.147(7) Uij 0.5
F(11) 0.109(1) 0.0202(8) -0.014(1) 0.157(6) Uij 0.6
F(11') 0.205(2) -0.019(1) 0.061(1) 0.141(8) Uij 0.4
F(12) 0.155(1) 0.0627(7) -0.0908(9) 0.149(5) Uij 0.7
F(12') 0.219(2) 0.0557(10) -0.095(1) 0.080(6) Uij 0.3
N(1) 0.1144(5) 0.0413(3) 0.3381(4) 0.044(2) Uij 1
N(2) 0.0946(5) -0.0423(3) 0.4381(4) 0.043(2) Uij 1
N(3) 0.1591(5) 0.0126(3) 0.5784(4) 0.041(2) Uij 1
N(4) 0.3784(5) 0.0760(3) 0.3841(4) 0.045(2) Uij 1
N(5) 0.3479(5) -0.0400(3) 0.3880(4) 0.042(2) Uij 1
N(6) 0.3654(5) -0.0578(3) 0.5404(4) 0.041(2) Uij 1
N(7) 0.1914(7) 0.2725(4) 0.6054(6) 0.075(3) Uij 1
N(8) 0.5035(7) 0.2202(4) 0.7219(6) 0.092(4) Uij 1
N(9) 0.5486(9) 0.0142(7) 0.1899(8) 0.124(5) Uij 1
N(10) 0.2490(10) 0.1638(6) 0.7742(7) 0.119(5) Uij 1
N(11) 0.490(1) 0.2368(6) 0.0002(9) 0.134(6) Uij 1
N(12) 0.754(1) 0.1901(9) -0.051(1) 0.179(8) Uij 1
C(1) 0.3156(6) 0.1427(3) 0.5651(5) 0.036(2) Uij 1
C(2) 0.3325(6) 0.1939(4) 0.6129(5) 0.047(3) Uij 1
C(3) 0.2543(8) 0.2379(4) 0.6086(6) 0.059(3) Uij 1
C(4) 0.4297(8) 0.2075(4) 0.6737(6) 0.061(3) Uij 1
C(5) 0.1250(7) 0.0879(5) 0.2908(6) 0.058(3) Uij 1
C(6) 0.1007(8) 0.0808(6) 0.2061(6) 0.074(4) Uij 1
C(7) 0.0654(8) 0.0265(7) 0.1703(6) 0.080(4) Uij 1
C(8) 0.0528(7) -0.0203(6) 0.2178(6) 0.069(3) Uij 1
C(9) 0.0770(6) -0.0132(4) 0.3030(6) 0.053(3) Uij 1
C(10) 0.0627(6) -0.0603(4) 0.3588(6) 0.052(3) Uij 1
C(11) 0.0212(7) -0.1180(5) 0.3401(6) 0.060(3) Uij 1
C(12) 0.0134(8) -0.1540(5) 0.4031(8) 0.071(4) Uij 1
C(13) 0.0469(7) -0.1351(4) 0.4839(7) 0.058(3) Uij 1
C(14) 0.0884(6) -0.0772(4) 0.5018(6) 0.047(3) Uij 1
C(15) 0.1262(6) -0.0463(4) 0.5806(5) 0.045(3) Uij 1
C(16) 0.1280(7) -0.0728(4) 0.6543(6) 0.053(3) Uij 1
C(17) 0.1659(8) -0.0402(5) 0.7269(6) 0.061(3) Uij 1
C(18) 0.1973(7) 0.0182(4) 0.7246(5) 0.056(3) Uij 1
C(19) 0.1934(7) 0.0437(4) 0.6492(5) 0.047(3) Uij 1
C(20) 0.3950(7) 0.1357(4) 0.3874(6) 0.052(3) Uij 1
C(21) 0.3940(8) 0.1693(4) 0.3183(7) 0.065(3) Uij 1
C(22) 0.3749(8) 0.1395(5) 0.2448(7) 0.070(4) Uij 1
C(23) 0.3600(7) 0.0780(5) 0.2408(5) 0.058(3) Uij 1
C(24) 0.3611(6) 0.0460(4) 0.3109(5) 0.048(3) Uij 1
C(25) 0.3441(6) -0.0195(4) 0.3124(5) 0.045(2) Uij 1
C(26) 0.3237(7) -0.0612(5) 0.2484(5) 0.059(3) Uij 1
C(27) 0.3085(7) -0.1203(5) 0.2630(6) 0.066(3) Uij 1
C(28) 0.3126(7) -0.1405(4) 0.3413(6) 0.059(3) Uij 1
C(29) 0.3324(6) -0.0989(4) 0.4044(5) 0.043(2) Uij 1
C(30) 0.3409(6) -0.1086(4) 0.4926(5) 0.044(2) Uij 1
C(31) 0.3264(7) -0.1634(4) 0.5234(6) 0.057(3) Uij 1
C(32) 0.3382(8) -0.1688(5) 0.6063(7) 0.070(4) Uij 1
C(33) 0.3630(8) -0.1181(5) 0.6548(6) 0.060(3) Uij 1
C(34) 0.3761(6) -0.0636(4) 0.6210(5) 0.047(3) Uij 1
C(35) 0.534(1) -0.0296(8) 0.1558(9) 0.106(6) Uij 1
C(36) 0.513(1) -0.0861(8) 0.113(1) 0.157(8) Uij 1
C(37) 0.2335(9) 0.1820(5) 0.8283(8) 0.077(4) Uij 1
C(38) 0.217(1) 0.2051(6) 0.9015(8) 0.104(5) Uij 1
C(39) 0.541(1) 0.2047(7) 0.0408(10) 0.107(6) Uij 1
C(40) 0.609(1) 0.1609(8) 0.0966(9) 0.140(7) Uij 1
C(41) 0.838(2) 0.1777(8) -0.027(1) 0.123(7) Uij 1
C(42) 0.937(2) 0.1577(10) -0.001(1) 0.172(9) Uij 1
H(23) 0.2753 0.2315 0.9315 0.1357 Uij 1
H(24) 0.1578 0.2266 0.8930 0.1357 Uij 1
H(25) 0.2197 0.1718 0.9403 0.1357 Uij 1
H(26) 0.5735 0.1357 0.1203 0.1799 Uij 1
H(27) 0.6459 0.1386 0.0668 0.1799 Uij 1
H(28) 0.6599 0.1838 0.1391 0.1799 Uij 1
H(29) 0.9444 0.1230 0.0337 0.1946 Uij 1
H(30) 0.9592 0.1467 -0.0472 0.1946 Uij 1
H(31) 0.9821 0.1889 0.0290 0.1946 Uij 1
H(32) 0.4422 -0.0977 0.1031 0.1789 Uij 1
H(33) 0.5143 -0.0780 0.0539 0.1789 Uij 1
H(34) 0.5562 -0.1167 0.1331 0.1789 Uij 1
H(35) 0.1034 -0.1128 0.6548 0.0657 Uij 1
H(36) 0.1692 -0.0583 0.7787 0.0718 Uij 1
H(37) 0.2211 0.0412 0.7734 0.0683 Uij 1
H(38) 0.2164 0.0845 0.6479 0.0557 Uij 1
H(39) 0.4082 0.1559 0.4387 0.0628 Uij 1
H(40) 0.4062 0.2116 0.3220 0.0791 Uij 1
H(41) 0.3728 0.1619 0.1961 0.0836 Uij 1
H(42) 0.3479 0.0575 0.1900 0.0698 Uij 1
H(43) 0.3193 -0.0480 0.1941 0.0710 Uij 1
H(44) 0.2956 -0.1484 0.2185 0.0794 Uij 1
H(45) 0.3027 -0.1823 0.3508 0.0698 Uij 1
H(46) 0.3076 -0.1975 0.4879 0.0686 Uij 1
H(47) 0.3287 -0.2073 0.6292 0.0835 Uij 1
H(48) 0.3728 -0.1206 0.7114 0.0735 Uij 1
H(49) 0.3922 -0.0289 0.6554 0.0560 Uij 1
H(50) 0.1498 0.1259 0.3145 0.0697 Uij 1
H(51) 0.1075 0.1133 0.1732 0.0918 Uij 1
H(52) 0.0500 0.0213 0.1117 0.0923 Uij 1
H(53) 0.0280 -0.0577 0.1926 0.0824 Uij 1
H(54) -0.0008 -0.1322 0.2845 0.0709 Uij 1
H(55) -0.0170 -0.1933 0.3904 0.0837 Uij 1
H(56) 0.0417 -0.1612 0.5264 0.0702 Uij 1

loop_
_atom_type_symbol
_atom_type_oxidation_number
_atom_type_number_in_cell
_atom_type_scat_dispersion_real
_atom_type_scat_dispersion_imag
_atom_type_scat_source
C 0 168 0.003 0.002 'International Tables'
H 0 136 0.000 0.000 'International Tables'
N 0 48 0.006 0.003 'International Tables'
F 0 48 0.017 0.010 'International Tables'
P 0 8 0.102 0.094 'International Tables'
S 0 8 0.125 0.123 'International Tables'
Pt 0 8 -1.703 8.390 'International Tables'

loop_
_geom_angle_atom_site_label_1
_geom_angle_atom_site_label_2
_geom_angle_atom_site_label_3
_geom_angle
_geom_angle_publ_flag
Pt(2) Pt(1) S(1) 82.93(5) yes
Pt(2) Pt(1) N(1) 89.4(2) yes
Pt(2) Pt(1) N(2) 100.9(2) yes
Pt(2) Pt(1) N(3) 96.5(2) yes
S(1) Pt(1) N(1) 97.6(2) yes
S(1) Pt(1) N(2) 175.7(2) yes
S(1) Pt(1) N(3) 100.9(2) yes
N(1) Pt(1) N(2) 80.6(3) yes
N(1) Pt(1) N(3) 161.1(3) yes
N(2) Pt(1) N(3) 80.7(3) yes
Pt(1) Pt(2) S(2) 85.40(5) yes
Pt(1) Pt(2) N(4) 96.3(2) yes
Pt(1) Pt(2) N(5) 95.2(2) yes
Pt(1) Pt(2) N(6) 86.2(2) yes
S(2) Pt(2) N(4) 100.4(2) yes
S(2) Pt(2) N(5) 178.6(2) yes
S(2) Pt(2) N(6) 98.5(2) yes
N(4) Pt(2) N(5) 80.9(3) yes
N(4) Pt(2) N(6) 161.1(3) yes
N(5) Pt(2) N(6) 80.2(3) yes
Pt(1) S(1) C(1) 109.5(3) yes
Pt(2) S(2) C(1) 109.7(3) yes
F(1) P(1) F(2) 89.2(4) yes
F(1) P(1) F(3) 89.3(4) yes
F(1) P(1) F(4) 179.2(5) yes
F(1) P(1) F(5) 89.9(4) yes
F(1) P(1) F(6) 90.8(4) yes
F(2) P(1) F(3) 90.3(4) yes
F(2) P(1) F(4) 90.1(4) yes
F(2) P(1) F(5) 179.1(5) yes
F(2) P(1) F(6) 88.9(4) yes
F(3) P(1) F(4) 90.5(4) yes
F(3) P(1) F(5) 89.6(5) yes
F(3) P(1) F(6) 179.3(5) yes
F(4) P(1) F(5) 90.8(4) yes
F(4) P(1) F(6) 89.4(4) yes
F(5) P(1) F(6) 91.1(5) yes
F(7) P(2) F(7') 42(1) yes
F(7) P(2) F(8) 86(1) yes
F(7) P(2) F(8') 114(1) yes
F(7) P(2) F(9) 95.8(7) yes
F(7) P(2) F(10) 148.6(8) yes
F(7) P(2) F(10') 168.0(10) yes
F(7) P(2) F(11) 74.9(8) yes
F(7) P(2) F(11') 85.2(9) yes
F(7) P(2) F(12) 85.8(7) yes
F(7) P(2) F(12') 88.4(9) yes
F(7') P(2) F(8) 44(1) yes
F(7') P(2) F(8') 75(1) yes
F(7') P(2) F(9) 87(1) yes
F(7') P(2) F(10) 169(1) yes
F(7') P(2) F(10') 126(1) yes
F(7') P(2) F(11) 116(1) yes
F(7') P(2) F(11') 103(1) yes
F(7') P(2) F(12) 95(1) yes
F(7') P(2) F(12') 75(1) yes
F(8) P(2) F(8') 42(1) yes
F(8) P(2) F(9) 72(1) yes
F(8) P(2) F(10) 124(1) yes
F(8) P(2) F(10') 81(1) yes
F(8) P(2) F(11) 161(1) yes
F(8) P(2) F(11') 109(1) yes
F(8) P(2) F(12) 109(1) yes
F(8) P(2) F(12') 76(1) yes
F(8') P(2) F(9) 102(1) yes
F(8') P(2) F(10) 94(1) yes
F(8') P(2) F(10') 54(1) yes
F(8') P(2) F(11) 149(1) yes
F(8') P(2) F(11') 140(1) yes
F(8') P(2) F(12) 79(1) yes
F(8') P(2) F(12') 48(1) yes
F(9) P(2) F(10) 89.5(7) yes
F(9) P(2) F(10') 83.4(9) yes
F(9) P(2) F(11) 105.7(8) yes
F(9) P(2) F(11') 39.0(9) yes
F(9) P(2) F(12) 176.9(8) yes
F(9) P(2) F(12') 148(1) yes
F(10) P(2) F(10') 43.4(8) yes
F(10) P(2) F(11) 73.9(8) yes
F(10) P(2) F(11') 79.6(10) yes
F(10) P(2) F(12) 87.9(8) yes
F(10) P(2) F(12') 103.0(10) yes
F(10') P(2) F(11) 116.9(10) yes
F(10') P(2) F(11') 101(1) yes
F(10') P(2) F(12) 95.7(9) yes
F(10') P(2) F(12') 86(1) yes
F(11) P(2) F(11') 66.7(10) yes
F(11) P(2) F(12) 72.1(8) yes
F(11) P(2) F(12') 105(1) yes
F(11') P(2) F(12) 138(1) yes
F(11') P(2) F(12') 170(1) yes
F(12) P(2) F(12') 33.8(9) yes
P(2) F(7) F(7') 67(1) yes
P(2) F(7') F(7) 70(1) yes
P(2) F(7') F(8) 68(1) yes
F(7) F(7') F(8) 137(3) yes
P(2) F(8) F(7') 66(1) yes
P(2) F(8) F(8') 66(1) yes
F(7') F(8) F(8') 109(3) yes
P(2) F(8') F(8) 70(1) yes
P(2) F(8') F(10') 63(1) yes
P(2) F(8') F(12') 65(1) yes
F(8) F(8') F(10') 105(2) yes
F(8) F(8') F(12') 106(2) yes
F(10') F(8') F(12') 103(2) yes
P(2) F(9) F(11') 75(1) yes
P(2) F(10) F(10') 67(1) yes
P(2) F(10') F(8') 62(1) yes
P(2) F(10') F(10) 69(1) yes
F(8') F(10') F(10) 125(2) yes
P(2) F(11') F(9) 65(1) yes
P(2) F(12) F(12') 69(1) yes
P(2) F(12') F(8') 65(1) yes
P(2) F(12') F(12) 76(1) yes
F(8') F(12') F(12) 132(2) yes
Pt(1) N(1) C(5) 127.4(6) yes
Pt(1) N(1) C(9) 112.5(6) yes
C(5) N(1) C(9) 120.1(8) yes
Pt(1) N(2) C(10) 118.1(6) yes
Pt(1) N(2) C(14) 117.9(6) yes
C(10) N(2) C(14) 124.0(8) yes
Pt(1) N(3) C(15) 112.6(5) yes
Pt(1) N(3) C(19) 128.7(6) yes
C(15) N(3) C(19) 118.7(7) yes
Pt(2) N(4) C(20) 128.1(6) yes
Pt(2) N(4) C(24) 112.4(5) yes
C(20) N(4) C(24) 119.5(8) yes
Pt(2) N(5) C(25) 117.7(6) yes
Pt(2) N(5) C(29) 118.7(6) yes
C(25) N(5) C(29) 123.7(7) yes
Pt(2) N(6) C(30) 114.2(5) yes
Pt(2) N(6) C(34) 128.0(6) yes
C(30) N(6) C(34) 117.8(7) yes
S(1) C(1) S(2) 125.2(4) yes
S(1) C(1) C(2) 116.2(6) yes
S(2) C(1) C(2) 118.5(6) yes
C(1) C(2) C(3) 122.7(8) yes
C(1) C(2) C(4) 123.2(8) yes
C(3) C(2) C(4) 114.1(8) yes
N(7) C(3) C(2) 179(1) yes
N(8) C(4) C(2) 177(1) yes
N(1) C(5) C(6) 120.5(10) yes
N(1) C(5) H(50) 120.6 no
C(6) C(5) H(50) 118.9 no
C(5) C(6) C(7) 120(1) yes
C(5) C(6) H(51) 120.4 no
C(7) C(6) H(51) 119.4 no
C(6) C(7) C(8) 119.6(9) yes
C(6) C(7) H(52) 120.1 no
C(8) C(7) H(52) 120.3 no
C(7) C(8) C(9) 120(1) yes
C(7) C(8) H(53) 119.1 no
C(9) C(8) H(53) 120.6 no
N(1) C(9) C(8) 119.4(9) yes
N(1) C(9) C(10) 116.3(8) yes
C(8) C(9) C(10) 124.3(9) yes
N(2) C(10) C(9) 112.4(8) yes
N(2) C(10) C(11) 118.9(9) yes
C(9) C(10) C(11) 128.8(9) yes
C(10) C(11) C(12) 118.3(9) yes
C(10) C(11) H(54) 120.5 no
C(12) C(11) H(54) 121.2 no
C(11) C(12) C(13) 122.2(9) yes
C(11) C(12) H(55) 118.7 no
C(13) C(12) H(55) 119.1 no
C(12) C(13) C(14) 118.9(9) yes
C(12) C(13) H(56) 120.4 no
C(14) C(13) H(56) 120.7 no
N(2) C(14) C(13) 117.8(8) yes
N(2) C(14) C(15) 112.6(7) yes
C(13) C(14) C(15) 129.6(9) yes
N(3) C(15) C(14) 116.2(8) yes
N(3) C(15) C(16) 120.7(8) yes
C(14) C(15) C(16) 123.1(8) yes
C(15) C(16) C(17) 119.5(8) yes
C(15) C(16) H(35) 119.9 no
C(17) C(16) H(35) 120.6 no
C(16) C(17) C(18) 119.8(9) yes
C(16) C(17) H(36) 120.6 no
C(18) C(17) H(36) 119.6 no
C(17) C(18) C(19) 119.1(9) yes
C(17) C(18) H(37) 120.4 no
C(19) C(18) H(37) 120.4 no
N(3) C(19) C(18) 122.1(8) yes
N(3) C(19) H(38) 119.0 no
C(18) C(19) H(38) 118.8 no
N(4) C(20) C(21) 122.2(9) yes
N(4) C(20) H(39) 118.7 no
C(21) C(20) H(39) 119.0 no
C(20) C(21) C(22) 118.2(9) yes
C(20) C(21) H(40) 120.9 no
C(22) C(21) H(40) 120.9 no
C(21) C(22) C(23) 120.3(9) yes
C(21) C(22) H(41) 119.7 no
C(23) C(22) H(41) 120.1 no
C(22) C(23) C(24) 119.9(9) yes
C(22) C(23) H(42) 119.9 no
C(24) C(23) H(42) 120.3 no
N(4) C(24) C(23) 119.9(8) yes
N(4) C(24) C(25) 116.2(8) yes
C(23) C(24) C(25) 123.9(9) yes
N(5) C(25) C(24) 112.8(7) yes
N(5) C(25) C(26) 118.0(8) yes
C(24) C(25) C(26) 129.3(9) yes
C(25) C(26) C(27) 119.8(9) yes
C(25) C(26) H(43) 120.1 no
C(27) C(26) H(43) 120.2 no
C(26) C(27) C(28) 121.3(9) yes
C(26) C(27) H(44) 118.5 no
C(28) C(27) H(44) 120.1 no
C(27) C(28) C(29) 118.6(9) yes
C(27) C(28) H(45) 120.4 no
C(29) C(28) H(45) 121.0 no
N(5) C(29) C(28) 118.7(8) yes
N(5) C(29) C(30) 112.2(7) yes
C(28) C(29) C(30) 129.1(9) yes
N(6) C(30) C(29) 114.7(7) yes
N(6) C(30) C(31) 122.3(8) yes
C(29) C(30) C(31) 123.0(8) yes
C(30) C(31) C(32) 119.4(9) yes
C(30) C(31) H(46) 119.9 no
C(32) C(31) H(46) 120.7 no
C(31) C(32) C(33) 118.6(9) yes
C(31) C(32) H(47) 120.6 no
C(33) C(32) H(47) 120.8 no
C(32) C(33) C(34) 120.0(9) yes
C(32) C(33) H(48) 120.4 no
C(34) C(33) H(48) 119.6 no
N(6) C(34) C(33) 121.9(8) yes
N(6) C(34) H(49) 119.4 no
C(33) C(34) H(49) 118.7 no
N(9) C(35) C(36) 178(1) yes
C(35) C(36) H(32) 110.8 no
C(35) C(36) H(33) 106.8 no
C(35) C(36) H(34) 116.8 no
H(32) C(36) H(33) 101.6 no
H(32) C(36) H(34) 112.5 no
H(33) C(36) H(34) 107.0 no
N(10) C(37) C(38) 177(1) yes
C(37) C(38) H(23) 109.3 no
C(37) C(38) H(24) 114.9 no
C(37) C(38) H(25) 110.0 no
H(23) C(38) H(24) 108.6 no
H(23) C(38) H(25) 103.3 no
H(24) C(38) H(25) 110.1 no
N(11) C(39) C(40) 179(2) yes
C(39) C(40) H(26) 111.0 no
C(39) C(40) H(27) 109.1 no
C(39) C(40) H(28) 108.1 no
H(26) C(40) H(27) 111.8 no
H(26) C(40) H(28) 109.9 no
H(27) C(40) H(28) 106.9 no
N(12) C(41) C(42) 175(2) yes
C(41) C(42) H(29) 111.3 no
C(41) C(42) H(30) 109.8 no
C(41) C(42) H(31) 110.9 no
H(29) C(42) H(30) 108.1 no
H(29) C(42) H(31) 109.1 no
H(30) C(42) H(31) 107.6 no

loop_
_geom_bond_atom_site_label_1
_geom_bond_atom_site_label_2
_geom_bond_distance
_geom_bond_publ_flag
Pt(1) Pt(2) 3.0882(8) yes
Pt(1) S(1) 2.297(2) yes
Pt(1) N(1) 2.035(7) yes
Pt(1) N(2) 1.959(7) yes
Pt(1) N(3) 2.031(7) yes
Pt(2) S(2) 2.315(2) yes
Pt(2) N(4) 2.037(7) yes
Pt(2) N(5) 1.956(7) yes
Pt(2) N(6) 2.037(7) yes
S(1) C(1) 1.733(8) yes
S(2) C(1) 1.735(8) yes
P(1) F(1) 1.595(7) yes
P(1) F(2) 1.580(7) yes
P(1) F(3) 1.578(7) yes
P(1) F(4) 1.586(7) yes
P(1) F(5) 1.581(8) yes
P(1) F(6) 1.570(7) yes
P(2) F(7) 1.60(1) yes
P(2) F(7') 1.57(3) yes
P(2) F(8) 1.59(3) yes
P(2) F(8') 1.55(3) yes
P(2) F(9) 1.55(1) yes
P(2) F(10) 1.60(2) yes
P(2) F(10') 1.57(2) yes
P(2) F(11) 1.55(2) yes
P(2) F(11') 1.65(2) yes
P(2) F(12) 1.62(1) yes
P(2) F(12') 1.56(2) yes
F(7) F(7') 1.14(3) yes
F(7') F(8) 1.20(3) yes
F(8) F(8') 1.15(3) yes
F(8') F(10') 1.44(3) yes
F(8') F(12') 1.28(3) yes
F(9) F(11') 1.07(2) yes
F(10) F(10') 1.17(2) yes
F(12) F(12') 0.93(2) yes
N(1) C(5) 1.34(1) yes
N(1) C(9) 1.37(1) yes
N(2) C(10) 1.35(1) yes
N(2) C(14) 1.36(1) yes
N(3) C(15) 1.38(1) yes
N(3) C(19) 1.343(10) yes
N(4) C(20) 1.33(1) yes
N(4) C(24) 1.37(1) yes
N(5) C(25) 1.36(1) yes
N(5) C(29) 1.36(1) yes
N(6) C(30) 1.36(1) yes
N(6) C(34) 1.345(10) yes
N(7) C(3) 1.14(1) yes
N(8) C(4) 1.13(1) yes
N(9) C(35) 1.11(2) yes
N(10) C(37) 1.09(1) yes
N(11) C(39) 1.08(2) yes
N(12) C(41) 1.14(2) yes
C(1) C(2) 1.37(1) yes
C(2) C(3) 1.43(1) yes
C(2) C(4) 1.45(1) yes
C(5) C(6) 1.39(1) yes
C(5) H(50) 0.945 no
C(6) C(7) 1.36(2) yes
C(6) H(51) 0.932 no
C(7) C(8) 1.36(2) yes
C(7) H(52) 0.964 no
C(8) C(9) 1.40(1) yes
C(8) H(53) 0.942 no
C(9) C(10) 1.46(1) yes
C(10) C(11) 1.39(1) yes
C(11) C(12) 1.37(1) yes
C(11) H(54) 0.956 no
C(12) C(13) 1.38(1) yes
C(12) H(55) 0.957 no
C(13) C(14) 1.39(1) yes
C(13) H(56) 0.946 no
C(14) C(15) 1.45(1) yes
C(15) C(16) 1.38(1) yes
C(16) C(17) 1.39(1) yes
C(16) H(35) 0.943 no
C(17) C(18) 1.36(1) yes
C(17) H(36) 0.958 no
C(18) C(19) 1.39(1) yes
C(18) H(37) 0.943 no
C(19) H(38) 0.955 no
C(20) C(21) 1.39(1) yes
C(20) H(39) 0.949 no
C(21) C(22) 1.37(1) yes
C(21) H(40) 0.943 no
C(22) C(23) 1.37(1) yes
C(22) H(41) 0.961 no
C(23) C(24) 1.39(1) yes
C(23) H(42) 0.946 no
C(24) C(25) 1.46(1) yes
C(25) C(26) 1.39(1) yes
C(26) C(27) 1.35(1) yes
C(26) H(43) 0.958 no
C(27) C(28) 1.40(1) yes
C(27) H(44) 0.952 no
C(28) C(29) 1.38(1) yes
C(28) H(45) 0.950 no
C(29) C(30) 1.49(1) yes
C(30) C(31) 1.36(1) yes
C(31) C(32) 1.38(1) yes
C(31) H(46) 0.948 no
C(32) C(33) 1.37(1) yes
C(32) H(47) 0.958 no
C(33) C(34) 1.37(1) yes
C(33) H(48) 0.937 no
C(34) H(49) 0.947 no
C(35) C(36) 1.43(2) yes
C(36) H(32) 0.970 no
C(36) H(33) 1.032 no
C(36) H(34) 0.896 no
C(37) C(38) 1.43(2) yes
C(38) H(23) 0.997 no
C(38) H(24) 0.912 no
C(38) H(25) 0.980 no
C(39) C(40) 1.47(2) yes
C(40) H(26) 0.918 no
C(40) H(27) 0.955 no
C(40) H(28) 0.976 no
C(41) C(42) 1.37(2) yes
C(42) H(29) 0.949 no
C(42) H(30) 0.967 no
C(42) H(31) 0.956 no
